data_7157709
loop_
_publ_author_name
'Bonciolini, Stefano'
'Di Filippo, Mara'
'Baumann, Marcus'

_publ_section_title
;
 A scalable continuous photochemical process for the generation of
 aminopropylsulfones.
;
_journal_issue 46
_journal_name_full 'Organic &amp; biomolecular chemistry'
_journal_page_first 9428
_journal_page_last 9432
_journal_paper_doi 10.1039/d0ob01801e
_journal_volume 18
_journal_year 2020
_chemical_formula_moiety 'C18 H18 F3 N O3 S'
_chemical_formula_sum 'C18 H18 F3 N O3 S'
_chemical_formula_weight 385.39
_space_group_crystal_system triclinic
_space_group_IT_number 2
_space_group_name_Hall '-P 1'
_space_group_name_H-M_alt 'P -1'
_atom_sites_solution_hydrogens geom
_atom_sites_solution_primary direct
_atom_sites_solution_secondary difmap
_audit_creation_method SHELXL-2018/1
_audit_update_record
;
2020-07-23 deposited with the CCDC.	2020-09-18 downloaded from the CCDC.
;
_cell_angle_alpha 81.037(4)
_cell_angle_beta 88.297(4)
_cell_angle_gamma 87.959(4)
_cell_formula_units_Z 2
_cell_length_a 5.6871(3)
_cell_length_b 8.6686(4)
_cell_length_c 18.3693(7)
_cell_measurement_reflns_used 3083
_cell_measurement_temperature 100(2)
_cell_measurement_theta_max 76.5350
_cell_measurement_theta_min 4.8410
_cell_volume 893.70(7)
_computing_cell_refinement 'CrysAlisPro 1.171.38.41 (Rigaku OD, 2015)'
_computing_data_collection 'CrysAlisPro 1.171.38.41 (Rigaku OD, 2015)'
_computing_data_reduction 'CrysAlisPro 1.171.38.41 (Rigaku OD, 2015)'
_computing_structure_refinement 'SHELXL-2018/1 (Sheldrick, 2018)'
_diffrn_ambient_temperature 100(2)
_diffrn_detector_area_resol_mean 10.3196
_diffrn_measured_fraction_theta_full 1.000
_diffrn_measured_fraction_theta_max 0.980
_diffrn_measurement_device_type 'SuperNova, Dual, Cu at zero, Atlas'
_diffrn_measurement_method '\w scans'
_diffrn_radiation_type CuK\a
_diffrn_radiation_wavelength 1.54184
_diffrn_reflns_av_R_equivalents 0.0249
_diffrn_reflns_av_unetI/netI 0.0277
_diffrn_reflns_Laue_measured_fraction_full 1.000
_diffrn_reflns_Laue_measured_fraction_max 0.980
_diffrn_reflns_limit_h_max 7
_diffrn_reflns_limit_h_min -7
_diffrn_reflns_limit_k_max 10
_diffrn_reflns_limit_k_min -6
_diffrn_reflns_limit_l_max 22
_diffrn_reflns_limit_l_min -22
_diffrn_reflns_number 7693
_diffrn_reflns_point_group_measured_fraction_full 1.000
_diffrn_reflns_point_group_measured_fraction_max 0.980
_diffrn_reflns_theta_full 67.684
_diffrn_reflns_theta_max 76.741
_diffrn_reflns_theta_min 4.876
_diffrn_source 'micro-focus sealed X-ray tube'
_exptl_absorpt_coefficient_mu 2.054
_exptl_absorpt_correction_T_max 0.833
_exptl_absorpt_correction_T_min 0.509
_exptl_absorpt_correction_type gaussian
_exptl_absorpt_process_details
; 
CrysAlisPro 1.171.38.41 (Rigaku Oxford Diffraction, 2015) 
Numerical absorption correction based on gaussian integration over 
a multifaceted crystal model 
Empirical absorption correction using spherical harmonics, 
implemented in SCALE3 ABSPACK scaling algorithm. 
;
_exptl_crystal_colour colourless
_exptl_crystal_density_diffrn 1.432
_exptl_crystal_description plate
_exptl_crystal_F_000 400
_exptl_crystal_size_max 0.531
_exptl_crystal_size_mid 0.366
_exptl_crystal_size_min 0.109
_refine_diff_density_max 0.835
_refine_diff_density_min -0.590
_refine_diff_density_rms 0.063
_refine_ls_extinction_method none
_refine_ls_goodness_of_fit_ref 1.044
_refine_ls_hydrogen_treatment constr
_refine_ls_matrix_type full
_refine_ls_number_parameters 249
_refine_ls_number_reflns 3684
_refine_ls_number_restraints 0
_refine_ls_restrained_S_all 1.044
_refine_ls_R_factor_all 0.0551
_refine_ls_R_factor_gt 0.0489
_refine_ls_shift/su_max 0.000
_refine_ls_shift/su_mean 0.000
_refine_ls_structure_factor_coef Fsqd
_refine_ls_weighting_details 'w=1/[\s^2^(Fo^2^)+(0.0719P)^2^+0.5252P] where P=(Fo^2^+2Fc^2^)/3'
_refine_ls_weighting_scheme calc
_refine_ls_wR_factor_gt 0.1250
_refine_ls_wR_factor_ref 0.1314
_reflns_Friedel_coverage 0.000
_reflns_number_gt 3246
_reflns_number_total 3684
_reflns_threshold_expression 'I > 2\s(I)'
_cod_data_source_file d0ob01801e2.cif
_cod_data_source_block bau25
_cod_depositor_comments 'Adding full bibliography for 7157709.cif.'
_cod_database_code 7157709
_shelx_shelxl_version_number 2018/1
_shelx_space_group_comment
; 
The symmetry employed for this shelxl refinement is uniquely defined 
by the following loop, which should always be used as a source of 
symmetry information in preference to the above space-group names. 
They are only intended as comments. 
;

loop_
_space_group_symop_operation_xyz
'x, y, z'
'-x, -y, -z'

loop_
_atom_site_label
_atom_site_type_symbol
_atom_site_fract_x
_atom_site_fract_y
_atom_site_fract_z
_atom_site_U_iso_or_equiv
_atom_site_adp_type
_atom_site_occupancy
_atom_site_site_symmetry_order
_atom_site_calc_flag
_atom_site_refinement_flags_posn
_atom_site_refinement_flags_adp
_atom_site_refinement_flags_occupancy
_atom_site_disorder_assembly
_atom_site_disorder_group
C1 C 1.0431(4) 0.7004(2) 0.24717(11) 0.0269(4) Uani 1 1 d . . . . .
C2 C 1.1973(4) 0.8002(3) 0.20549(13) 0.0386(5) Uani 1 1 d . . . . .
H2 H 1.326592 0.839803 0.227612 0.046 Uiso 1 1 calc R U . . .
C3 C 1.1588(5) 0.8415(4) 0.13035(15) 0.0507(7) Uani 1 1 d . . . . .
H3 H 1.263613 0.909201 0.100703 0.061 Uiso 1 1 calc R U . . .
C4 C 0.9702(5) 0.7848(3) 0.09872(13) 0.0481(6) Uani 1 1 d . . . . .
H4 H 0.945479 0.814086 0.047436 0.058 Uiso 1 1 calc R U . . .
C5 C 0.8156(5) 0.6852(3) 0.14115(14) 0.0430(6) Uani 1 1 d . . . . .
H5 H 0.685890 0.646271 0.118939 0.052 Uiso 1 1 calc R U . . .
C6 C 0.8512(4) 0.6428(3) 0.21593(12) 0.0346(5) Uani 1 1 d . . . . .
H6 H 0.746003 0.575322 0.245523 0.042 Uiso 1 1 calc R U . . .
S S 1.08625(8) 0.64561(5) 0.34306(3) 0.02381(15) Uani 1 1 d . . . . .
O1 O 1.3188(2) 0.69003(19) 0.35937(9) 0.0343(4) Uani 1 1 d . . . . .
O2 O 1.0268(3) 0.48457(16) 0.36313(8) 0.0304(3) Uani 1 1 d . . . . .
C7 C 0.8733(3) 0.7636(2) 0.38220(11) 0.0235(4) Uani 1 1 d . . . . .
H7A H 0.915919 0.874458 0.369472 0.028 Uiso 1 1 calc R U . . .
H7B H 0.718552 0.752059 0.360665 0.028 Uiso 1 1 calc R U . . .
C8 C 0.8524(3) 0.7211(2) 0.46581(11) 0.0254(4) Uani 1 1 d . . . . .
H8A H 1.008721 0.723602 0.487820 0.031 Uiso 1 1 calc R U . . .
H8B H 0.792259 0.614360 0.479229 0.031 Uiso 1 1 calc R U . . .
C9 C 0.6831(3) 0.8392(2) 0.49486(11) 0.0253(4) Uani 1 1 d . . . . .
H9A H 0.758010 0.941939 0.488375 0.030 Uiso 1 1 calc R U . . .
H9B H 0.539535 0.850906 0.465062 0.030 Uiso 1 1 calc R U . . .
N N 0.6155(3) 0.79516(18) 0.57234(9) 0.0235(3) Uani 1 1 d . . . . .
C10 C 0.4238(3) 0.6860(2) 0.58834(12) 0.0277(4) Uani 1 1 d . . . . .
H10A H 0.272486 0.743763 0.582945 0.042 Uiso 1 1 calc R U . . .
H10B H 0.436108 0.630771 0.638932 0.042 Uiso 1 1 calc R U . . .
H10C H 0.434400 0.610202 0.553873 0.042 Uiso 1 1 calc R U . . .
O3 O 0.9344(2) 0.90803(16) 0.60994(8) 0.0291(3) Uani 1 1 d . . . . .
C11 C 0.7473(3) 0.8390(2) 0.62437(11) 0.0234(4) Uani 1 1 d . . . . .
C12 C 0.6571(3) 0.8097(2) 0.70269(11) 0.0246(4) Uani 1 1 d . . . . .
C13 C 0.8003(4) 0.7318(3) 0.75755(12) 0.0310(4) Uani 1 1 d . . . . .
H13 H 0.950936 0.691727 0.744692 0.037 Uiso 1 1 calc R U . . .
C14 C 0.7257(4) 0.7121(3) 0.83071(12) 0.0360(5) Uani 1 1 d . . . . .
H14 H 0.822327 0.655783 0.867740 0.043 Uiso 1 1 calc R U . . .
C15 C 0.5086(4) 0.7753(3) 0.84969(12) 0.0326(5) Uani 1 1 d . . . . .
C18 C 0.4246(5) 0.7569(3) 0.92859(13) 0.0413(5) Uani 1 1 d . . . . .
F1A F 0.2416(4) 0.6687(3) 0.94186(10) 0.0730(9) Uani 0.890(5) 1 d . . P A 1
F2A F 0.3653(8) 0.8907(3) 0.94982(13) 0.1005(14) Uani 0.890(5) 1 d . . P A 1
F3A F 0.5852(4) 0.6919(5) 0.97545(10) 0.1013(13) Uani 0.890(5) 1 d . . P A 1
F1B F 0.188(3) 0.796(2) 0.9343(9) 0.058(5) Uiso 0.110(5) 1 d . . P A 2
F2B F 0.510(3) 0.838(2) 0.9655(8) 0.046(4) Uiso 0.110(5) 1 d . . P A 2
F3B F 0.448(3) 0.6164(18) 0.9623(9) 0.058(5) Uiso 0.110(5) 1 d . . P A 2
C16 C 0.3655(4) 0.8557(3) 0.79562(12) 0.0335(5) Uani 1 1 d . . . . .
H16 H 0.218707 0.900675 0.808864 0.040 Uiso 1 1 calc R U . . .
C17 C 0.4377(4) 0.8702(2) 0.72245(12) 0.0295(4) Uani 1 1 d . . . . .
H17 H 0.337184 0.921631 0.685275 0.035 Uiso 1 1 calc R U . . .

loop_
_atom_site_aniso_label
_atom_site_aniso_U_11
_atom_site_aniso_U_22
_atom_site_aniso_U_33
_atom_site_aniso_U_23
_atom_site_aniso_U_13
_atom_site_aniso_U_12
C1 0.0270(10) 0.0299(10) 0.0247(10) -0.0085(8) 0.0046(7) 0.0030(8)
C2 0.0361(12) 0.0483(13) 0.0324(12) -0.0093(10) 0.0082(9) -0.0084(10)
C3 0.0535(16) 0.0608(16) 0.0355(13) -0.0020(12) 0.0133(11) -0.0076(13)
C4 0.0563(16) 0.0632(16) 0.0238(11) -0.0062(11) 0.0034(10) 0.0063(13)
C5 0.0422(13) 0.0555(15) 0.0339(12) -0.0148(11) -0.0048(10) 0.0022(11)
C6 0.0328(11) 0.0386(11) 0.0332(11) -0.0081(9) -0.0013(9) -0.0022(9)
S 0.0195(2) 0.0262(3) 0.0267(3) -0.00785(18) 0.00075(17) 0.00114(16)
O1 0.0185(7) 0.0454(9) 0.0405(9) -0.0111(7) -0.0028(6) -0.0006(6)
O2 0.0325(8) 0.0261(7) 0.0333(8) -0.0083(6) 0.0031(6) 0.0035(6)
C7 0.0209(8) 0.0230(9) 0.0279(10) -0.0081(7) -0.0008(7) 0.0016(7)
C8 0.0246(9) 0.0251(9) 0.0272(10) -0.0068(7) -0.0014(7) 0.0024(7)
C9 0.0269(9) 0.0260(9) 0.0239(9) -0.0075(7) -0.0007(7) 0.0031(7)
N 0.0217(8) 0.0240(8) 0.0261(8) -0.0080(6) 0.0005(6) -0.0001(6)
C10 0.0224(9) 0.0300(10) 0.0323(11) -0.0096(8) 0.0001(8) -0.0018(7)
O3 0.0257(7) 0.0277(7) 0.0355(8) -0.0102(6) 0.0030(6) -0.0051(5)
C11 0.0234(9) 0.0195(8) 0.0286(10) -0.0081(7) -0.0006(7) 0.0016(7)
C12 0.0226(9) 0.0244(9) 0.0286(10) -0.0101(7) -0.0004(7) 0.0004(7)
C13 0.0279(10) 0.0363(11) 0.0307(11) -0.0119(9) -0.0044(8) 0.0055(8)
C14 0.0365(12) 0.0421(12) 0.0301(11) -0.0086(9) -0.0077(9) 0.0064(9)
C15 0.0336(11) 0.0391(11) 0.0273(11) -0.0116(9) 0.0003(8) -0.0031(9)
C18 0.0468(14) 0.0506(14) 0.0276(11) -0.0096(10) 0.0005(10) -0.0045(11)
F1A 0.0793(16) 0.111(2) 0.0325(9) -0.0148(10) 0.0158(9) -0.0492(15)
F2A 0.199(4) 0.0547(13) 0.0471(13) -0.0184(10) 0.0563(18) -0.0010(18)
F3A 0.0595(14) 0.214(4) 0.0241(9) -0.0026(14) -0.0060(9) 0.0218(18)
C16 0.0263(10) 0.0428(12) 0.0325(11) -0.0114(9) 0.0031(8) 0.0044(9)
C17 0.0262(10) 0.0339(10) 0.0286(10) -0.0069(8) -0.0007(8) 0.0047(8)

loop_
_atom_type_symbol
_atom_type_description
_atom_type_scat_dispersion_real
_atom_type_scat_dispersion_imag
_atom_type_scat_source
C C 0.0181 0.0091 'International Tables Vol C Tables 4.2.6.8 and 6.1.1.4'
H H 0.0000 0.0000 'International Tables Vol C Tables 4.2.6.8 and 6.1.1.4'
N N 0.0311 0.0180 'International Tables Vol C Tables 4.2.6.8 and 6.1.1.4'
O O 0.0492 0.0322 'International Tables Vol C Tables 4.2.6.8 and 6.1.1.4'
F F 0.0727 0.0534 'International Tables Vol C Tables 4.2.6.8 and 6.1.1.4'
S S 0.3331 0.5567 'International Tables Vol C Tables 4.2.6.8 and 6.1.1.4'

loop_
_geom_angle_atom_site_label_1
_geom_angle_atom_site_label_2
_geom_angle_atom_site_label_3
_geom_angle
_geom_angle_site_symmetry_1
_geom_angle_site_symmetry_3
_geom_angle_publ_flag
C2 C1 C6 121.6(2) . . ?
C2 C1 S 119.77(17) . . ?
C6 C1 S 118.67(16) . . ?
C1 C2 C3 118.5(2) . . ?
C1 C2 H2 120.7 . . ?
C3 C2 H2 120.7 . . ?
C4 C3 C2 120.5(2) . . ?
C4 C3 H3 119.8 . . ?
C2 C3 H3 119.8 . . ?
C3 C4 C5 120.6(2) . . ?
C3 C4 H4 119.7 . . ?
C5 C4 H4 119.7 . . ?
C6 C5 C4 119.7(2) . . ?
C6 C5 H5 120.1 . . ?
C4 C5 H5 120.1 . . ?
C5 C6 C1 119.1(2) . . ?
C5 C6 H6 120.4 . . ?
C1 C6 H6 120.4 . . ?
O2 S O1 118.07(9) . . ?
O2 S C7 108.94(9) . . ?
O1 S C7 109.54(9) . . ?
O2 S C1 108.24(9) . . ?
O1 S C1 108.33(10) . . ?
C7 S C1 102.59(9) . . ?
C8 C7 S 112.45(13) . . ?
C8 C7 H7A 109.1 . . ?
S C7 H7A 109.1 . . ?
C8 C7 H7B 109.1 . . ?
S C7 H7B 109.1 . . ?
H7A C7 H7B 107.8 . . ?
C7 C8 C9 108.38(15) . . ?
C7 C8 H8A 110.0 . . ?
C9 C8 H8A 110.0 . . ?
C7 C8 H8B 110.0 . . ?
C9 C8 H8B 110.0 . . ?
H8A C8 H8B 108.4 . . ?
N C9 C8 113.47(16) . . ?
N C9 H9A 108.9 . . ?
C8 C9 H9A 108.9 . . ?
N C9 H9B 108.9 . . ?
C8 C9 H9B 108.9 . . ?
H9A C9 H9B 107.7 . . ?
C11 N C9 119.42(16) . . ?
C11 N C10 123.57(17) . . ?
C9 N C10 116.44(16) . . ?
N C10 H10A 109.5 . . ?
N C10 H10B 109.5 . . ?
H10A C10 H10B 109.5 . . ?
N C10 H10C 109.5 . . ?
H10A C10 H10C 109.5 . . ?
H10B C10 H10C 109.5 . . ?
O3 C11 N 122.75(18) . . ?
O3 C11 C12 119.10(17) . . ?
N C11 C12 118.08(17) . . ?
C13 C12 C17 119.09(19) . . ?
C13 C12 C11 119.82(18) . . ?
C17 C12 C11 120.90(18) . . ?
C14 C13 C12 120.7(2) . . ?
C14 C13 H13 119.7 . . ?
C12 C13 H13 119.7 . . ?
C13 C14 C15 119.6(2) . . ?
C13 C14 H14 120.2 . . ?
C15 C14 H14 120.2 . . ?
C16 C15 C14 120.4(2) . . ?
C16 C15 C18 119.0(2) . . ?
C14 C15 C18 120.7(2) . . ?
F2B C18 F3B 106.9(11) . . ?
F1A C18 F2A 106.7(3) . . ?
F1A C18 F3A 105.3(3) . . ?
F2A C18 F3A 105.3(3) . . ?
F2B C18 F1B 102.4(11) . . ?
F3B C18 F1B 105.5(11) . . ?
F2B C18 C15 116.3(8) . . ?
F3B C18 C15 113.2(8) . . ?
F1A C18 C15 113.0(2) . . ?
F2A C18 C15 112.6(2) . . ?
F3A C18 C15 113.3(2) . . ?
F1B C18 C15 111.5(7) . . ?
C17 C16 C15 119.7(2) . . ?
C17 C16 H16 120.2 . . ?
C15 C16 H16 120.2 . . ?
C16 C17 C12 120.6(2) . . ?
C16 C17 H17 119.7 . . ?
C12 C17 H17 119.7 . . ?

loop_
_geom_bond_atom_site_label_1
_geom_bond_atom_site_label_2
_geom_bond_distance
_geom_bond_site_symmetry_2
_geom_bond_publ_flag
C1 C2 1.383(3) . ?
C1 C6 1.391(3) . ?
C1 S 1.773(2) . ?
C2 C3 1.393(4) . ?
C2 H2 0.9500 . ?
C3 C4 1.376(4) . ?
C3 H3 0.9500 . ?
C4 C5 1.389(4) . ?
C4 H4 0.9500 . ?
C5 C6 1.385(3) . ?
C5 H5 0.9500 . ?
C6 H6 0.9500 . ?
S O2 1.4369(15) . ?
S O1 1.4431(15) . ?
S C7 1.7661(19) . ?
C7 C8 1.525(3) . ?
C7 H7A 0.9900 . ?
C7 H7B 0.9900 . ?
C8 C9 1.526(3) . ?
C8 H8A 0.9900 . ?
C8 H8B 0.9900 . ?
C9 N 1.459(2) . ?
C9 H9A 0.9900 . ?
C9 H9B 0.9900 . ?
N C11 1.340(2) . ?
N C10 1.462(2) . ?
C10 H10A 0.9800 . ?
C10 H10B 0.9800 . ?
C10 H10C 0.9800 . ?
O3 C11 1.241(2) . ?
C11 C12 1.500(3) . ?
C12 C13 1.390(3) . ?
C12 C17 1.396(3) . ?
C13 C14 1.384(3) . ?
C13 H13 0.9500 . ?
C14 C15 1.390(3) . ?
C14 H14 0.9500 . ?
C15 C16 1.388(3) . ?
C15 C18 1.499(3) . ?
C18 F2B 1.174(16) . ?
C18 F3B 1.282(16) . ?
C18 F1A 1.308(3) . ?
C18 F2A 1.310(3) . ?
C18 F3A 1.324(3) . ?
C18 F1B 1.379(17) . ?
C16 C17 1.382(3) . ?
C16 H16 0.9500 . ?
C17 H17 0.9500 . ?

loop_
_geom_torsion_atom_site_label_1
_geom_torsion_atom_site_label_2
_geom_torsion_atom_site_label_3
_geom_torsion_atom_site_label_4
_geom_torsion
_geom_torsion_site_symmetry_1
_geom_torsion_site_symmetry_2
_geom_torsion_site_symmetry_3
_geom_torsion_site_symmetry_4
_geom_torsion_publ_flag
C6 C1 C2 C3 -0.8(3) . . . . ?
S C1 C2 C3 -179.87(19) . . . . ?
C1 C2 C3 C4 0.5(4) . . . . ?
C2 C3 C4 C5 -0.2(4) . . . . ?
C3 C4 C5 C6 0.2(4) . . . . ?
C4 C5 C6 C1 -0.4(4) . . . . ?
C2 C1 C6 C5 0.8(3) . . . . ?
S C1 C6 C5 179.83(18) . . . . ?
C2 C1 S O2 -142.45(17) . . . . ?
C6 C1 S O2 38.48(18) . . . . ?
C2 C1 S O1 -13.3(2) . . . . ?
C6 C1 S O1 167.61(16) . . . . ?
C2 C1 S C7 102.48(18) . . . . ?
C6 C1 S C7 -76.60(18) . . . . ?
O2 S C7 C8 57.43(16) . . . . ?
O1 S C7 C8 -73.09(16) . . . . ?
C1 S C7 C8 171.99(14) . . . . ?
S C7 C8 C9 174.46(13) . . . . ?
C7 C8 C9 N 169.57(15) . . . . ?
C8 C9 N C11 88.6(2) . . . . ?
C8 C9 N C10 -83.0(2) . . . . ?
C9 N C11 O3 -4.5(3) . . . . ?
C10 N C11 O3 166.45(17) . . . . ?
C9 N C11 C12 172.40(16) . . . . ?
C10 N C11 C12 -16.6(3) . . . . ?
O3 C11 C12 C13 -54.9(3) . . . . ?
N C11 C12 C13 128.0(2) . . . . ?
O3 C11 C12 C17 120.1(2) . . . . ?
N C11 C12 C17 -57.0(2) . . . . ?
C17 C12 C13 C14 1.0(3) . . . . ?
C11 C12 C13 C14 176.04(18) . . . . ?
C12 C13 C14 C15 -2.1(3) . . . . ?
C13 C14 C15 C16 0.9(3) . . . . ?
C13 C14 C15 C18 -179.4(2) . . . . ?
C16 C15 C18 F2B -103.7(10) . . . . ?
C14 C15 C18 F2B 76.7(10) . . . . ?
C16 C15 C18 F3B 132.0(10) . . . . ?
C14 C15 C18 F3B -47.7(10) . . . . ?
C16 C15 C18 F1A 66.6(3) . . . . ?
C14 C15 C18 F1A -113.0(3) . . . . ?
C16 C15 C18 F2A -54.3(4) . . . . ?
C14 C15 C18 F2A 126.1(3) . . . . ?
C16 C15 C18 F3A -173.7(3) . . . . ?
C14 C15 C18 F3A 6.6(4) . . . . ?
C16 C15 C18 F1B 13.2(9) . . . . ?
C14 C15 C18 F1B -166.4(9) . . . . ?
C14 C15 C16 C17 1.3(3) . . . . ?
C18 C15 C16 C17 -178.3(2) . . . . ?
C15 C16 C17 C12 -2.5(3) . . . . ?
C13 C12 C17 C16 1.3(3) . . . . ?
C11 C12 C17 C16 -173.69(19) . . . . ?
